data_7012008
loop_
_publ_author_name
'Kessler, Vadim G.'
'Gohil, Suresh'
'Parola, Stephane'

_publ_section_title
;
 Interaction of some divalent metal acetylacetonates with Al, Ti, Nb
 and Ta isopropoxides. Factors influencing the formation and stability
 of heterometallic alkoxide complexes
;
_journal_coden_ASTM DTARAF
_journal_issue 4
_journal_name_full 'Dalton Transactions'
_journal_page_first 544
_journal_page_last 550
_journal_paper_doi 10.1039/b206662a
_journal_year 2003
_chemical_formula_sum 'C26 H44 Ni2 O10'
_chemical_formula_weight 634.03
_space_group_IT_number 14
_symmetry_cell_setting monoclinic
_symmetry_space_group_name_Hall '-P 2yn'
_symmetry_space_group_name_H-M 'P 1 21/n 1'
_atom_sites_solution_hydrogens geom
_atom_sites_solution_primary direct
_atom_sites_solution_secondary difmap
_audit_creation_method SHELXL-97
_cell_angle_alpha 90.00
_cell_angle_beta 97.51(2)
_cell_angle_gamma 90.00
_cell_formula_units_Z 2
_cell_length_a 9.335(7)
_cell_length_b 8.508(6)
_cell_length_c 19.213(14)
_cell_measurement_reflns_used 1263
_cell_measurement_temperature 295(2)
_cell_measurement_theta_max 20.00
_cell_measurement_theta_min 2.14
_cell_volume 1512.8(19)
_computing_cell_refinement 'Bruker SAINTPLUS'
_computing_data_collection 'Bruker SMART'
_computing_data_reduction 'Bruker SAINTPLUS'
_computing_molecular_graphics 'Bruker SHELXTL-NT'
_computing_publication_material 'Bruker SHELXTL-NT'
_computing_structure_refinement 'SHELXL-97 (Sheldrick, 1997)'
_computing_structure_solution 'SHELXS-97 (Sheldrick, 1990)'
_diffrn_ambient_temperature 295(2)
_diffrn_measured_fraction_theta_full 0.896
_diffrn_measured_fraction_theta_max 0.896
_diffrn_measurement_device_type 'Bruker SMART CCD 1k'
_diffrn_measurement_method 'Bruker SMART'
_diffrn_radiation_monochromator graphite
_diffrn_radiation_source 'fine-focus sealed tube'
_diffrn_radiation_type MoK\a
_diffrn_radiation_wavelength 0.71073
_diffrn_reflns_av_R_equivalents 0.1163
_diffrn_reflns_av_sigmaI/netI 0.1671
_diffrn_reflns_limit_h_max 8
_diffrn_reflns_limit_h_min -5
_diffrn_reflns_limit_k_max 6
_diffrn_reflns_limit_k_min -6
_diffrn_reflns_limit_l_max 12
_diffrn_reflns_limit_l_min -18
_diffrn_reflns_number 2209
_diffrn_reflns_theta_full 20.00
_diffrn_reflns_theta_max 20.00
_diffrn_reflns_theta_min 2.14
_exptl_absorpt_coefficient_mu 1.294
_exptl_absorpt_correction_T_max 0.7818
_exptl_absorpt_correction_T_min 0.6601
_exptl_absorpt_correction_type 'not applied'
_exptl_crystal_colour green
_exptl_crystal_density_diffrn 1.392
_exptl_crystal_density_method 'not measured'
_exptl_crystal_description prism
_exptl_crystal_F_000 672
_exptl_crystal_size_max 0.35
_exptl_crystal_size_mid 0.25
_exptl_crystal_size_min 0.20
_refine_diff_density_max 0.407
_refine_diff_density_min -0.364
_refine_diff_density_rms 0.089
_refine_ls_extinction_method none
_refine_ls_goodness_of_fit_ref 0.871
_refine_ls_hydrogen_treatment mixed
_refine_ls_matrix_type full
_refine_ls_number_parameters 172
_refine_ls_number_reflns 1263
_refine_ls_number_restraints 0
_refine_ls_restrained_S_all 0.871
_refine_ls_R_factor_all 0.1354
_refine_ls_R_factor_gt 0.0607
_refine_ls_shift/su_max 0.000
_refine_ls_shift/su_mean 0.000
_refine_ls_structure_factor_coef Fsqd
_refine_ls_weighting_details
;
calc w=1/[\s^2^(Fo^2^)+(0.0556P)^2^+0.0000P] where 
P=(Fo^2^+2Fc^2^)/3
;
_refine_ls_weighting_scheme calc
_refine_ls_wR_factor_gt 0.1208
_refine_ls_wR_factor_ref 0.1350
_reflns_number_gt 665
_reflns_number_total 1263
_reflns_threshold_expression >2sigma(I)
_cod_data_source_file b206662a.txt
_cod_data_source_block nial10
_cod_depositor_comments
;
The following automatic conversions were performed:
'_symmetry_cell_setting' value 'Monoclinic' changed to 'monoclinic'
according to '/home/saulius/struct/CIF-dictionaries/cif_core.dic'
dictionary named 'cif_core.dic' version 2.4.1 from 2010-06-29.

Automatic conversion script
Id: cif_fix_enum 1527 2010-12-29 10:47:43Z saulius 
;
_cod_original_cell_volume 1513.0(19)
_cod_original_sg_symbol_H-M P2(1)/n
_cod_database_code 7012008

loop_
_symmetry_equiv_pos_as_xyz
'x, y, z'
'-x+1/2, y+1/2, -z+1/2'
'-x, -y, -z'
'x-1/2, -y-1/2, z-1/2'

loop_
_atom_site_label
_atom_site_type_symbol
_atom_site_fract_x
_atom_site_fract_y
_atom_site_fract_z
_atom_site_U_iso_or_equiv
_atom_site_adp_type
_atom_site_occupancy
_atom_site_symmetry_multiplicity
_atom_site_calc_flag
_atom_site_refinement_flags
_atom_site_disorder_assembly
_atom_site_disorder_group
Ni1 Ni 0.55142(16) 0.92629(18) 0.07561(8) 0.0417(7) Uani 1 1 d . . .
O1 O 0.4452(8) 0.7236(9) 0.0252(4) 0.048(2) Uani 1 1 d . . .
O2 O 0.4636(9) 0.9175(10) 0.1632(4) 0.054(3) Uani 1 1 d . . .
O3 O 0.3830(8) 1.0528(9) 0.0257(4) 0.036(2) Uani 1 1 d . . .
O4 O 0.7120(9) 0.8007(9) 0.1264(5) 0.050(3) Uani 1 1 d . . .
O5 O 0.6600(9) 1.1281(8) 0.1006(4) 0.046(2) Uani 1 1 d . . .
C10 C 0.3629(14) 0.5998(18) 0.0507(7) 0.065(4) Uani 1 1 d . . .
H10A H 0.3579 0.5183 0.0144 0.078 Uiso 1 1 calc R . .
C11 C 0.4399(14) 0.5277(14) 0.1123(7) 0.073(5) Uani 1 1 d . . .
H11A H 0.3826 0.4443 0.1279 0.110 Uiso 1 1 calc R . .
H11B H 0.4588 0.6048 0.1488 0.110 Uiso 1 1 calc R . .
H11C H 0.5297 0.4857 0.1012 0.110 Uiso 1 1 calc R . .
C12 C 0.2126(14) 0.6420(15) 0.0549(7) 0.093(6) Uani 1 1 d . . .
H12A H 0.1631 0.5536 0.0717 0.139 Uiso 1 1 calc R . .
H12B H 0.1664 0.6714 0.0092 0.139 Uiso 1 1 calc R . .
H12C H 0.2094 0.7287 0.0866 0.139 Uiso 1 1 calc R . .
C21 C 0.8288(12) 1.3033(16) 0.1613(6) 0.074(5) Uani 1 1 d . . .
H21A H 0.7675 1.3775 0.1341 0.111 Uiso 1 1 calc R . .
H21B H 0.9253 1.3117 0.1495 0.111 Uiso 1 1 calc R . .
H21C H 0.8293 1.3252 0.2103 0.111 Uiso 1 1 calc R . .
C22 C 0.7733(14) 1.141(2) 0.1457(7) 0.047(4) Uani 1 1 d . . .
C23 C 0.8445(14) 1.013(2) 0.1790(7) 0.049(5) Uani 1 1 d . . .
H23A H 0.9219 1.0355 0.2131 0.059 Uiso 1 1 calc R . .
C24 C 0.8139(14) 0.858(2) 0.1674(7) 0.042(4) Uani 1 1 d . . .
C25 C 0.9137(13) 0.7357(14) 0.2039(7) 0.073(5) Uani 1 1 d . . .
H25A H 0.8781 0.6328 0.1904 0.109 Uiso 1 1 calc R . .
H25B H 0.9178 0.7476 0.2538 0.109 Uiso 1 1 calc R . .
H25C H 1.0087 0.7487 0.1908 0.109 Uiso 1 1 calc R . .
C31 C 0.2969(12) 0.9546(14) 0.2449(6) 0.060(4) Uani 1 1 d . . .
H31A H 0.3675 0.8939 0.2742 0.090 Uiso 1 1 calc R . .
H31B H 0.2058 0.9006 0.2398 0.090 Uiso 1 1 calc R . .
H31C H 0.2864 1.0555 0.2660 0.090 Uiso 1 1 calc R . .
C32 C 0.3453(17) 0.9763(15) 0.1736(7) 0.047(4) Uani 1 1 d . . .
C33 C 0.2547(14) 1.0620(17) 0.1242(8) 0.057(4) Uani 1 1 d . . .
H33A H 0.1720 1.1039 0.1392 0.069 Uiso 1 1 calc R . .
C34 C 0.2742(13) 1.0920(14) 0.0549(8) 0.041(4) Uani 1 1 d . . .
C35 C 0.1568(12) 1.1767(15) 0.0075(7) 0.074(5) Uani 1 1 d . . .
H35A H 0.1860 1.1890 -0.0383 0.112 Uiso 1 1 calc R . .
H35B H 0.1408 1.2783 0.0268 0.112 Uiso 1 1 calc R . .
H35C H 0.0691 1.1167 0.0039 0.112 Uiso 1 1 calc R . .

loop_
_atom_site_aniso_label
_atom_site_aniso_U_11
_atom_site_aniso_U_22
_atom_site_aniso_U_33
_atom_site_aniso_U_23
_atom_site_aniso_U_13
_atom_site_aniso_U_12
Ni1 0.0385(10) 0.0345(12) 0.0493(11) 0.0023(11) -0.0049(7) 0.0024(12)
O1 0.058(6) 0.020(6) 0.064(6) 0.009(5) -0.002(5) -0.018(5)
O2 0.047(6) 0.058(7) 0.055(6) 0.005(5) -0.008(5) 0.013(6)
O3 0.025(5) 0.028(6) 0.054(6) 0.004(5) 0.005(4) 0.017(5)
O4 0.039(6) 0.040(6) 0.067(6) 0.009(5) -0.011(5) 0.014(5)
O5 0.058(6) 0.024(6) 0.054(6) -0.003(4) -0.007(5) -0.008(5)
C10 0.054(10) 0.066(13) 0.072(11) 0.029(9) -0.007(9) -0.004(10)
C11 0.101(11) 0.052(11) 0.072(11) 0.022(9) 0.033(10) -0.010(9)
C12 0.046(10) 0.100(14) 0.131(16) -0.005(10) 0.011(10) -0.020(9)
C21 0.070(11) 0.047(13) 0.093(13) -0.012(9) -0.033(9) -0.018(10)
C22 0.034(9) 0.045(15) 0.057(11) -0.019(10) -0.013(8) -0.007(9)
C23 0.056(11) 0.022(14) 0.061(11) -0.001(9) -0.024(8) -0.005(10)
C24 0.033(9) 0.045(14) 0.041(10) 0.009(9) -0.016(8) 0.010(9)
C25 0.065(10) 0.058(11) 0.088(11) 0.011(9) -0.017(9) 0.019(9)
C31 0.060(9) 0.070(11) 0.049(9) 0.005(9) 0.006(8) -0.006(9)
C32 0.064(11) 0.024(11) 0.051(11) 0.010(8) 0.002(10) -0.014(8)
C33 0.057(10) 0.069(11) 0.051(10) -0.010(10) 0.027(9) -0.005(10)
C34 0.022(8) 0.022(10) 0.075(12) 0.003(9) -0.006(9) 0.004(8)
C35 0.045(9) 0.111(13) 0.069(10) 0.011(10) 0.014(8) 0.034(9)

loop_
_atom_type_symbol
_atom_type_description
_atom_type_scat_dispersion_real
_atom_type_scat_dispersion_imag
_atom_type_scat_source
C C 0.0033 0.0016 'International Tables Vol C Tables 4.2.6.8 and 6.1.1.4'
H H 0.0000 0.0000 'International Tables Vol C Tables 4.2.6.8 and 6.1.1.4'
O O 0.0106 0.0060 'International Tables Vol C Tables 4.2.6.8 and 6.1.1.4'
Ni Ni 0.3393 1.1124 'International Tables Vol C Tables 4.2.6.8 and 6.1.1.4'

loop_
_geom_angle_atom_site_label_1
_geom_angle_atom_site_label_2
_geom_angle_atom_site_label_3
_geom_angle
_geom_angle_site_symmetry_1
_geom_angle_site_symmetry_3
_geom_angle_publ_flag
O2 Ni1 O4 86.1(4) . . ?
O2 Ni1 O5 94.7(3) . . ?
O4 Ni1 O5 91.0(3) . . ?
O2 Ni1 O3 92.3(3) . . ?
O4 Ni1 O3 178.3(3) . . ?
O5 Ni1 O3 89.7(3) . . ?
O2 Ni1 O3 171.8(3) . 3_675 ?
O4 Ni1 O3 101.9(3) . 3_675 ?
O5 Ni1 O3 87.2(3) . 3_675 ?
O3 Ni1 O3 79.7(3) . 3_675 ?
O2 Ni1 O1 97.8(3) . . ?
O4 Ni1 O1 93.6(3) . . ?
O5 Ni1 O1 167.0(3) . . ?
O3 Ni1 O1 86.0(3) . . ?
O3 Ni1 O1 80.0(3) 3_675 . ?
C10 O1 Ni1 132.4(8) . . ?
C32 O2 Ni1 126.5(9) . . ?
C34 O3 Ni1 123.0(8) . . ?
C34 O3 Ni1 136.7(8) . 3_675 ?
Ni1 O3 Ni1 100.3(3) . 3_675 ?
C24 O4 Ni1 124.0(9) . . ?
C22 O5 Ni1 125.2(9) . . ?
C11 C10 C12 116.1(13) . . ?
C11 C10 O1 111.3(10) . . ?
C12 C10 O1 113.6(12) . . ?
O5 C22 C23 123.4(13) . . ?
O5 C22 C21 116.6(13) . . ?
C23 C22 C21 120.0(12) . . ?
C24 C23 C22 127.3(13) . . ?
O4 C24 C23 127.5(13) . . ?
O4 C24 C25 113.2(14) . . ?
C23 C24 C25 119.3(14) . . ?
O2 C32 C33 124.9(13) . . ?
O2 C32 C31 118.1(13) . . ?
C33 C32 C31 117.1(13) . . ?
C34 C33 C32 127.2(12) . . ?
O3 C34 C33 126.0(11) . . ?
O3 C34 C35 114.7(13) . . ?
C33 C34 C35 119.3(13) . . ?

loop_
_geom_bond_atom_site_label_1
_geom_bond_atom_site_label_2
_geom_bond_distance
_geom_bond_site_symmetry_2
_geom_bond_publ_flag
Ni1 O2 1.968(9) . ?
Ni1 O4 1.990(8) . ?
Ni1 O5 2.019(8) . ?
Ni1 O3 2.038(7) . ?
Ni1 O3 2.123(8) 3_675 ?
Ni1 O1 2.154(8) . ?
O1 C10 1.427(13) . ?
O2 C32 1.252(14) . ?
O3 C34 1.268(13) . ?
O3 Ni1 2.123(8) 3_675 ?
O4 C24 1.253(14) . ?
O5 C22 1.281(13) . ?
C10 C11 1.439(15) . ?
C10 C12 1.462(15) . ?
C21 C22 1.494(14) . ?
C22 C23 1.387(15) . ?
C23 C24 1.359(15) . ?
C24 C25 1.509(14) . ?
C31 C32 1.509(15) . ?
C32 C33 1.392(16) . ?
C33 C34 1.390(15) . ?
C34 C35 1.513(15) . ?
